data_7708755
loop_
_publ_author_name
'Nazarov, Dmitry I.'
'Andronov, Mikhail G.'
'Kuzmin, Aleksey V.'
'Khasanov, Salavat S.'
'Yudanova, Evgeniya I.'
'Shestakov, Alexander F.'
'Otsuka, Akihiro'
'Yamochi, Hideki'
'Kitagawa, Hiroshi'
'Konarev, Dmitri V.'

_publ_section_title
;
 Macrocycle- and metal-centered reduction of metal tetraphenylporphyrins
 where the metal is copper(II), nickel(II) and iron(II).
;
_journal_issue 43
_journal_name_full 'Dalton transactions (Cambridge, England : 2003)'
_journal_page_first 15620
_journal_page_last 15632
_journal_paper_doi 10.1039/d1dt02573b
_journal_volume 50
_journal_year 2021
_chemical_formula_moiety 'C44 H28 N4 Ni, C13 H30 P, C7 H8'
_chemical_formula_sum 'C64 H66 N4 Ni P'
_chemical_formula_weight 980.88
_space_group_crystal_system monoclinic
_space_group_IT_number 14
_space_group_name_Hall '-P 2ybc'
_space_group_name_H-M_alt 'P 1 21/c 1'
_atom_sites_solution_hydrogens geom
_atom_sites_solution_primary dual
_audit_creation_date 2021-07-23
_audit_creation_method
;
FinalCif V85 by Daniel Kratzert, Freiburg 2021,
https://github.com/dkratzert/FinalCif
;
_audit_update_record
;
2021-07-23 deposited with the CCDC.	2021-09-24 downloaded from the CCDC.
;
_cell_angle_alpha 90
_cell_angle_beta 126.742(5)
_cell_angle_gamma 90
_cell_formula_units_Z 4
_cell_length_a 13.0766(4)
_cell_length_b 17.4210(3)
_cell_length_c 27.8842(10)
_cell_measurement_reflns_used 11812
_cell_measurement_temperature 100
_cell_measurement_theta_max 29.1470
_cell_measurement_theta_min 1.8360
_cell_volume 5090.3(4)
_computing_cell_refinement 'CrysAlisPro 1.171.41.113a (Rigaku OD, 2021)'
_computing_data_collection 'CrysAlisPro 1.171.41.113a (Rigaku OD, 2021)'
_computing_data_reduction 'CrysAlisPro 1.171.41.113a (Rigaku OD, 2021)'
_computing_molecular_graphics 'Olex2 1.3 (Dolomanov et al., 2009)'
_computing_publication_material 'Olex2 1.3 (Dolomanov et al., 2009)'
_computing_structure_refinement 'SHELXL 2018/3 (Sheldrick, 2015)'
_computing_structure_solution 'SHELXT 2018/2 (Sheldrick, 2018)'
_diffrn_ambient_environment N~2~
_diffrn_ambient_temperature 100
_diffrn_detector 'CCD plate'
_diffrn_detector_area_resol_mean 10.4566
_diffrn_detector_type AtlasS2
_diffrn_measured_fraction_theta_full 0.999
_diffrn_measured_fraction_theta_max 0.874
_diffrn_measurement_details
;
List of Runs (angles in degrees, time in seconds):

  # Type    Start    End  Width  t~exp~   \w     \q     \k     \f   Frames
#--------------------------------------------------------------------------
  1  \w    -87.00   5.00   1.00  128.00    --  -12.20 -37.00-150.00   92
  2  \w    -76.00  25.00   1.00  128.00    --  -12.20 -19.00 -90.00  101
  3  \w    -67.00 -39.00   1.00  128.00    --  -12.20 -37.00   0.00   28
  4  \w    -30.00  13.00   1.00  128.00    --  -12.20 -57.00 150.00   43
  5  \w    -33.00  -6.00   1.00  128.00    --  -12.20 -57.00   0.00   27
;
_diffrn_measurement_device 'four-circle diffractometer'
_diffrn_measurement_device_type 'Xcalibur, AtlasS2, Gemini'
_diffrn_measurement_method '\w scans'
_diffrn_orient_matrix_type 'CrysAlisPro convention (1999,Acta A55,543-557)'
_diffrn_orient_matrix_UB_11 0.0285037000
_diffrn_orient_matrix_UB_12 0.0035081000
_diffrn_orient_matrix_UB_13 0.0309631000
_diffrn_orient_matrix_UB_21 -0.0204094000
_diffrn_orient_matrix_UB_22 -0.0376710000
_diffrn_orient_matrix_UB_23 0.0001071000
_diffrn_orient_matrix_UB_31 0.0579239000
_diffrn_orient_matrix_UB_32 -0.0150161000
_diffrn_orient_matrix_UB_33 0.0069998000
_diffrn_radiation_monochromator graphite
_diffrn_radiation_probe x-ray
_diffrn_radiation_type 'Mo K\a'
_diffrn_radiation_wavelength 0.71073
_diffrn_reflns_av_R_equivalents 0.0469
_diffrn_reflns_av_unetI/netI 0.0859
_diffrn_reflns_Laue_measured_fraction_full 0.999
_diffrn_reflns_Laue_measured_fraction_max 0.874
_diffrn_reflns_limit_h_max 13
_diffrn_reflns_limit_h_min -17
_diffrn_reflns_limit_k_max 22
_diffrn_reflns_limit_k_min -23
_diffrn_reflns_limit_l_max 36
_diffrn_reflns_limit_l_min -38
_diffrn_reflns_number 39961
_diffrn_reflns_point_group_measured_fraction_full 0.999
_diffrn_reflns_point_group_measured_fraction_max 0.874
_diffrn_reflns_theta_full 25.242
_diffrn_reflns_theta_max 29.696
_diffrn_reflns_theta_min 1.691
_diffrn_source 'fine-focus sealed X-ray tube'
_diffrn_source_type 'Enhance (Mo) X-ray Source'
_exptl_absorpt_coefficient_mu 0.459
_exptl_absorpt_correction_T_max 1.00000
_exptl_absorpt_correction_T_min 0.97587
_exptl_absorpt_correction_type multi-scan
_exptl_absorpt_process_details
;
CrysAlisPro 1.171.41.113a (Rigaku Oxford Diffraction, 2021)
Empirical absorption correction using spherical harmonics,
implemented in SCALE3 ABSPACK scaling algorithm.
;
_exptl_crystal_colour 'metallic dark black'
_exptl_crystal_colour_lustre metallic
_exptl_crystal_colour_modifier dark
_exptl_crystal_colour_primary black
_exptl_crystal_density_diffrn 1.280
_exptl_crystal_description block
_exptl_crystal_F_000 2084
_exptl_crystal_size_max 0.449
_exptl_crystal_size_mid 0.189
_exptl_crystal_size_min 0.088
_refine_diff_density_max 0.694
_refine_diff_density_min -0.687
_refine_diff_density_rms 0.081
_refine_ls_extinction_method none
_refine_ls_goodness_of_fit_ref 1.060
_refine_ls_hydrogen_treatment constr
_refine_ls_matrix_type full
_refine_ls_number_parameters 679
_refine_ls_number_reflns 12628
_refine_ls_number_restraints 9
_refine_ls_restrained_S_all 1.068
_refine_ls_R_factor_all 0.1048
_refine_ls_R_factor_gt 0.0592
_refine_ls_shift/su_max 0.002
_refine_ls_shift/su_mean 0.000
_refine_ls_structure_factor_coef Fsqd
_refine_ls_weighting_details 'w=1/[\s^2^(Fo^2^)+(0.0190P)^2^+5.9448P] where P=(Fo^2^+2Fc^2^)/3'
_refine_ls_weighting_scheme calc
_refine_ls_wR_factor_gt 0.0982
_refine_ls_wR_factor_ref 0.1230
_reflns_Friedel_coverage 0.000
_reflns_number_gt 8428
_reflns_number_total 12628
_reflns_threshold_expression 'I > 2\s(I)'
_cod_data_source_file d1dt02573b2.cif
_cod_data_source_block exp_1534_int1
_cod_database_code 7708755
_chemical_oxdiff_formula C65H58N8Ni11P1Br1
_shelx_shelxl_version_number 2018/3
_olex2_submission_special_instructions 'No special instructions were received'
_oxdiff_exptl_absorpt_empirical_details
;
Empirical correction (ABSPACK) includes:
- Absorption correction using spherical harmonics
- Frame scaling
;
_oxdiff_exptl_absorpt_empirical_full_max 1.027
_oxdiff_exptl_absorpt_empirical_full_min 0.975
_shelx_space_group_comment
;
The symmetry employed for this shelxl refinement is uniquely defined
by the following loop, which should always be used as a source of
symmetry information in preference to the above space-group names.
They are only intended as comments.
;
_reflns_odcompleteness_completeness 99.88
_reflns_odcompleteness_iscentric 1
_reflns_odcompleteness_theta 26.32
_shelx_estimated_absorpt_t_min 0.821
_shelx_estimated_absorpt_t_max 0.961
_olex2_refinement_description
;
1. Fixed Uiso
 At 1.2 times of:
  All C(H) groups, All C(H,H) groups, All C(H,H,H,H) groups
 At 1.5 times of:
  All C(H,H,H) groups, All C(H,H,H,H,H,H) groups
2. Restrained distances
 C21A-C210 \\sim C21B-C210
 with sigma of 0.02
 C2-C22B \\sim C1-C22A
 with sigma of 0.02
 C22A-C21A \\sim C22B-C21B
 with sigma of 0.02
 P21-C26A \\sim P21-C26B
 with sigma of 0.02
 C24A-C205 \\sim C24B-C205
 with sigma of 0.02
 C27B-C208 \\sim C27A-C208
 with sigma of 0.02
 C27B-C26B \\sim C27A-C26A
 with sigma of 0.02
 C23B-C202 \\sim C23A-C202
 with sigma of 0.02
 C24B-C23B \\sim C24A-C23A
 with sigma of 0.02
3. Uiso/Uaniso restraints and constraints
Uanis(C23B) = Uanis(C23A)
Uanis(C27B) = Uanis(C27A)
Uanis(C24A) = Uanis(C24B)
Uanis(C26B) = Uanis(C26A)
4. Others
 Sof(C2)=Sof(H2A)=Sof(H2B)=Sof(H2C)=Sof(C21B)=Sof(H21C)=Sof(H21D)=Sof(C22B)=
 Sof(H22C)=Sof(H22D)=Sof(H21G)=Sof(H21H)=1-FVAR(1)
 Sof(C1)=Sof(H1A)=Sof(H1B)=Sof(H1C)=Sof(C21A)=Sof(H21A)=Sof(H21B)=Sof(C22A)=
 Sof(H22A)=Sof(H22B)=Sof(H21E)=Sof(H21F)=FVAR(1)
 Sof(C23B)=Sof(H23C)=Sof(H23D)=Sof(C24B)=Sof(H24C)=Sof(H24D)=Sof(H20F)=
 Sof(H20G)=Sof(H20K)=Sof(H20L)=Sof(H20M)=1-FVAR(2)
 Sof(C23A)=Sof(H23A)=Sof(H23B)=Sof(C24A)=Sof(H24A)=Sof(H24B)=Sof(H20D)=
 Sof(H20E)=Sof(H20H)=Sof(H20I)=Sof(H20J)=FVAR(2)
 Sof(C26B)=Sof(H26C)=Sof(H26D)=Sof(C27B)=Sof(H27C)=Sof(H27D)=Sof(H20P)=
 Sof(H20Q)=1-FVAR(3)
 Sof(C26A)=Sof(H26A)=Sof(H26B)=Sof(C27A)=Sof(H27A)=Sof(H27B)=Sof(H20N)=
 Sof(H20O)=FVAR(3)
5.a Secondary CH2 refined with riding coordinates:
 C21A(H21A,H21B), C21B(H21C,H21D), C22A(H22A,H22B), C22B(H22C,H22D), C23A(H23A,
 H23B), C23B(H23C,H23D), C24A(H24A,H24B), C24B(H24C,H24D), C26A(H26A,H26B),
 C26B(H26C,H26D), C27A(H27A,H27B), C27B(H27C,H27D), C202(H20D,H20E), C202(H20F,
 H20G), C208(H20N,H20O), C208(H20P,H20Q), C210(H21E,H21F), C210(H21G,H21H)
5.b Aromatic/amide H refined with riding coordinates:
 C103(H103), C104(H104), C108(H108), C109(H109), C113(H113), C114(H114),
 C118(H118), C119(H119), C122(H122), C123(H123), C124(H124), C125(H125),
 C126(H126), C128(H128), C129(H129), C130(H130), C131(H131), C132(H132),
 C134(H134), C135(H135), C136(H136), C137(H137), C138(H138), C140(H140),
 C141(H141), C142(H142), C143(H143), C144(H144), C302(H302), C303(H303),
 C304(H304), C305(H305), C306(H306)
5.c Idealised Me refined as rotating group:
 C1(H1A,H1B,H1C), C2(H2A,H2B,H2C), C201(H20A,H20B,H20C), C205(H20H,H20I,H20J),
 C205(H20K,H20L,H20M), C209(H20R,H20S,H20T), C307(H30A,H30B,H30C)
;

loop_
_space_group_symop_operation_xyz
'x, y, z'
'-x, y+1/2, -z+1/2'
'-x, -y, -z'
'x, -y-1/2, z-1/2'

loop_
_atom_site_label
_atom_site_type_symbol
_atom_site_fract_x
_atom_site_fract_y
_atom_site_fract_z
_atom_site_U_iso_or_equiv
_atom_site_adp_type
_atom_site_occupancy
_atom_site_site_symmetry_order
_atom_site_calc_flag
_atom_site_refinement_flags_posn
_atom_site_refinement_flags_adp
_atom_site_refinement_flags_occupancy
_atom_site_disorder_assembly
_atom_site_disorder_group
Ni11 Ni 0.55379(3) 0.60742(2) 0.70237(2) 0.01852(9) Uani 1 1 d . . . . .
N101 N 0.7083(2) 0.56779(13) 0.71161(9) 0.0205(5) Uani 1 1 d . . . . .
N102 N 0.62765(19) 0.57252(12) 0.78619(9) 0.0196(5) Uani 1 1 d . . . . .
N103 N 0.4011(2) 0.64937(12) 0.69431(9) 0.0200(5) Uani 1 1 d . . . . .
N104 N 0.4806(2) 0.64298(12) 0.61925(9) 0.0205(5) Uani 1 1 d . . . . .
C101 C 0.6493(2) 0.59935(15) 0.61157(12) 0.0213(6) Uani 1 1 d . . . . .
C102 C 0.7312(2) 0.56856(15) 0.66906(11) 0.0202(6) Uani 1 1 d . . . . .
C103 C 0.8517(3) 0.53388(16) 0.69255(12) 0.0254(6) Uani 1 1 d . . . . .
H103 H 0.888730 0.527777 0.672087 0.030 Uiso 1 1 calc R U . . .
C104 C 0.9032(2) 0.51140(16) 0.74899(12) 0.0238(6) Uani 1 1 d . . . . .
H104 H 0.983014 0.486559 0.775787 0.029 Uiso 1 1 calc R U . . .
C105 C 0.8134(2) 0.53241(15) 0.76081(11) 0.0196(5) Uani 1 1 d . . . . .
C106 C 0.8302(2) 0.51625(15) 0.81436(11) 0.0206(6) Uani 1 1 d . . . . .
C107 C 0.7418(2) 0.53444(15) 0.82543(11) 0.0186(5) Uani 1 1 d . . . . .
C108 C 0.7585(2) 0.51765(15) 0.88027(11) 0.0216(6) Uani 1 1 d . . . . .
H108 H 0.828494 0.491394 0.914034 0.026 Uiso 1 1 calc R U . . .
C109 C 0.6561(2) 0.54621(15) 0.87465(11) 0.0205(6) Uani 1 1 d . . . . .
H109 H 0.640198 0.543446 0.903679 0.025 Uiso 1 1 calc R U . . .
C110 C 0.5753(2) 0.58163(15) 0.81670(11) 0.0189(5) Uani 1 1 d . . . . .
C111 C 0.4606(2) 0.61916(15) 0.79481(11) 0.0202(6) Uani 1 1 d . . . . .
C112 C 0.3792(2) 0.65067(15) 0.73724(11) 0.0194(5) Uani 1 1 d . . . . .
C113 C 0.2609(3) 0.68952(15) 0.71403(12) 0.0236(6) Uani 1 1 d . . . . .
H113 H 0.225475 0.698732 0.734900 0.028 Uiso 1 1 calc R U . . .
C114 C 0.2097(3) 0.71043(15) 0.65737(12) 0.0231(6) Uani 1 1 d . . . . .
H114 H 0.130840 0.736262 0.630588 0.028 Uiso 1 1 calc R U . . .
C115 C 0.2970(2) 0.68628(15) 0.64505(12) 0.0205(6) Uani 1 1 d . . . . .
C116 C 0.2790(2) 0.70038(15) 0.59103(11) 0.0211(6) Uani 1 1 d . . . . .
C117 C 0.3649(2) 0.67984(15) 0.57943(11) 0.0202(6) Uani 1 1 d . . . . .
C118 C 0.3449(3) 0.69274(16) 0.52331(12) 0.0240(6) Uani 1 1 d . . . . .
H118 H 0.273095 0.716965 0.488913 0.029 Uiso 1 1 calc R U . . .
C119 C 0.4470(3) 0.66406(16) 0.52868(11) 0.0235(6) Uani 1 1 d . . . . .
H119 H 0.460355 0.663960 0.498733 0.028 Uiso 1 1 calc R U . . .
C120 C 0.5320(2) 0.63359(15) 0.58837(11) 0.0206(6) Uani 1 1 d . . . . .
C121 C 0.6885(2) 0.59446(16) 0.57069(11) 0.0219(6) Uani 1 1 d . . . . .
C122 C 0.6813(3) 0.52597(17) 0.54348(12) 0.0259(6) Uani 1 1 d . . . . .
H122 H 0.651688 0.481027 0.550931 0.031 Uiso 1 1 calc R U . . .
C123 C 0.7168(3) 0.52212(17) 0.50541(12) 0.0282(6) Uani 1 1 d . . . . .
H123 H 0.710347 0.475007 0.486623 0.034 Uiso 1 1 calc R U . . .
C124 C 0.7615(3) 0.58714(18) 0.49507(13) 0.0299(7) Uani 1 1 d . . . . .
H124 H 0.787723 0.584495 0.469879 0.036 Uiso 1 1 calc R U . . .
C125 C 0.7679(3) 0.65592(18) 0.52131(13) 0.0321(7) Uani 1 1 d . . . . .
H125 H 0.797100 0.700812 0.513556 0.039 Uiso 1 1 calc R U . . .
C126 C 0.7319(3) 0.65953(17) 0.55897(13) 0.0292(7) Uani 1 1 d . . . . .
H126 H 0.736860 0.707021 0.576997 0.035 Uiso 1 1 calc R U . . .
C127 C 0.9513(2) 0.47654(16) 0.86292(11) 0.0222(6) Uani 1 1 d . . . . .
C128 C 0.9489(3) 0.40230(17) 0.88082(12) 0.0273(6) Uani 1 1 d . . . . .
H128 H 0.869615 0.376517 0.862258 0.033 Uiso 1 1 calc R U . . .
C129 C 1.0612(3) 0.36562(18) 0.92550(12) 0.0305(7) Uani 1 1 d . . . . .
H129 H 1.058174 0.315169 0.937533 0.037 Uiso 1 1 calc R U . . .
C130 C 1.1773(3) 0.40213(18) 0.95255(12) 0.0316(7) Uani 1 1 d . . . . .
H130 H 1.254137 0.376517 0.982521 0.038 Uiso 1 1 calc R U . . .
C131 C 1.1810(3) 0.47588(19) 0.93585(13) 0.0334(7) Uani 1 1 d . . . . .
H131 H 1.260622 0.501388 0.954619 0.040 Uiso 1 1 calc R U . . .
C132 C 1.0687(3) 0.51308(17) 0.89159(12) 0.0262(6) Uani 1 1 d . . . . .
H132 H 1.072170 0.564205 0.880775 0.031 Uiso 1 1 calc R U . . .
C133 C 0.4220(3) 0.62873(16) 0.83530(12) 0.0241(6) Uani 1 1 d . . . . .
C134 C 0.3065(3) 0.60039(18) 0.81981(13) 0.0313(7) Uani 1 1 d . . . . .
H134 H 0.253608 0.571296 0.784107 0.038 Uiso 1 1 calc R U . . .
C135 C 0.2670(3) 0.6138(2) 0.85545(15) 0.0408(8) Uani 1 1 d . . . . .
H135 H 0.186964 0.594649 0.843622 0.049 Uiso 1 1 calc R U . . .
C136 C 0.3435(3) 0.6546(2) 0.90798(15) 0.0439(9) Uani 1 1 d . . . . .
H136 H 0.316168 0.664071 0.932273 0.053 Uiso 1 1 calc R U . . .
C137 C 0.4596(3) 0.68166(18) 0.92493(14) 0.0381(8) Uani 1 1 d . . . . .
H137 H 0.513491 0.708757 0.961596 0.046 Uiso 1 1 calc R U . . .
C138 C 0.4988(3) 0.66972(17) 0.88899(12) 0.0291(7) Uani 1 1 d . . . . .
H138 H 0.578503 0.689559 0.900933 0.035 Uiso 1 1 calc R U . . .
C139 C 0.1574(2) 0.73911(16) 0.54224(11) 0.0213(6) Uani 1 1 d . . . . .
C140 C 0.0427(3) 0.69879(16) 0.50884(12) 0.0252(6) Uani 1 1 d . . . . .
H140 H 0.041450 0.646135 0.517326 0.030 Uiso 1 1 calc R U . . .
C141 C -0.0697(3) 0.73436(17) 0.46339(12) 0.0260(6) Uani 1 1 d . . . . .
H141 H -0.146926 0.705817 0.440987 0.031 Uiso 1 1 calc R U . . .
C142 C -0.0704(3) 0.81070(17) 0.45044(12) 0.0276(6) Uani 1 1 d . . . . .
H142 H -0.147744 0.834970 0.419489 0.033 Uiso 1 1 calc R U . . .
C143 C 0.0429(3) 0.85186(17) 0.48298(13) 0.0299(7) Uani 1 1 d . . . . .
H143 H 0.043237 0.904481 0.474154 0.036 Uiso 1 1 calc R U . . .
C144 C 0.1554(3) 0.81649(16) 0.52830(12) 0.0251(6) Uani 1 1 d . . . . .
H144 H 0.232492 0.845220 0.550269 0.030 Uiso 1 1 calc R U . . .
P21 P 0.41087(7) 0.36053(5) 0.74624(3) 0.02847(18) Uani 1 1 d D . . . .
C1 C 0.0487(6) 0.5286(4) 0.6354(3) 0.0352(17) Uani 0.529(6) 1 d D . P A 1
H1A H -0.002557 0.574336 0.614160 0.053 Uiso 0.529(6) 1 calc R U P A 1
H1B H 0.106948 0.539376 0.678397 0.053 Uiso 0.529(6) 1 calc R U P A 1
H1C H -0.007709 0.485956 0.628247 0.053 Uiso 0.529(6) 1 calc R U P A 1
C2 C 0.0854(11) 0.5045(7) 0.5854(4) 0.047(3) Uani 0.471(6) 1 d D . P A 2
H2A H 0.169993 0.520564 0.598051 0.070 Uiso 0.471(6) 1 calc R U P A 2
H2B H 0.022236 0.543506 0.558883 0.070 Uiso 0.471(6) 1 calc R U P A 2
H2C H 0.062711 0.455481 0.564069 0.070 Uiso 0.471(6) 1 calc R U P A 2
C21A C 0.2062(5) 0.4342(3) 0.6422(2) 0.0253(14) Uani 0.529(6) 1 d D . P A 1
H21A H 0.149548 0.391422 0.635940 0.030 Uiso 0.529(6) 1 calc R U P A 1
H21B H 0.245246 0.420595 0.622023 0.030 Uiso 0.529(6) 1 calc R U P A 1
C21B C 0.1703(5) 0.4294(4) 0.6803(3) 0.0342(18) Uani 0.471(6) 1 d D . P A 2
H21C H 0.159814 0.423349 0.712402 0.041 Uiso 0.471(6) 1 calc R U P A 2
H21D H 0.141737 0.381241 0.656754 0.041 Uiso 0.471(6) 1 calc R U P A 2
C22A C 0.1250(7) 0.5072(4) 0.6129(3) 0.0272(16) Uani 0.529(6) 1 d D . P A 1
H22A H 0.181980 0.550526 0.620552 0.033 Uiso 0.529(6) 1 calc R U P A 1
H22B H 0.065638 0.499368 0.569086 0.033 Uiso 0.529(6) 1 calc R U P A 1
C22B C 0.0873(7) 0.4951(4) 0.6398(3) 0.0323(18) Uani 0.471(6) 1 d D . P A 2
H22C H -0.001108 0.486619 0.626374 0.039 Uiso 0.471(6) 1 calc R U P A 2
H22D H 0.118406 0.543409 0.663165 0.039 Uiso 0.471(6) 1 calc R U P A 2
C23A C 0.5110(3) 0.3793(2) 0.68267(15) 0.0306(8) Uani 0.864(4) 1 d D . P B 1
H23A H 0.440367 0.343938 0.654630 0.037 Uiso 0.864(4) 1 calc R U P B 1
H23B H 0.479876 0.432483 0.669467 0.037 Uiso 0.864(4) 1 calc R U P B 1
C23B C 0.5986(19) 0.3514(12) 0.7155(8) 0.0306(8) Uani 0.136(4) 1 d D . P B 2
H23C H 0.588698 0.296143 0.705434 0.037 Uiso 0.136(4) 1 calc R U P B 2
H23D H 0.690636 0.364081 0.740288 0.037 Uiso 0.136(4) 1 calc R U P B 2
C24A C 0.6215(3) 0.3651(2) 0.68012(14) 0.0295(8) Uani 0.864(4) 1 d D . P B 1
H24A H 0.695337 0.397023 0.710494 0.035 Uiso 0.864(4) 1 calc R U P B 1
H24B H 0.647365 0.310513 0.689009 0.035 Uiso 0.864(4) 1 calc R U P B 1
C24B C 0.5280(19) 0.3984(13) 0.6589(8) 0.0295(8) Uani 0.136(4) 1 d D . P B 2
H24C H 0.535848 0.453472 0.669416 0.035 Uiso 0.136(4) 1 calc R U P B 2
H24D H 0.436335 0.384797 0.634218 0.035 Uiso 0.136(4) 1 calc R U P B 2
C26A C 0.4668(3) 0.3608(2) 0.82402(14) 0.0291(8) Uani 0.846(4) 1 d D . P C 1
H26A H 0.523893 0.316262 0.844952 0.035 Uiso 0.846(4) 1 calc R U P C 1
H26B H 0.517559 0.407940 0.843802 0.035 Uiso 0.846(4) 1 calc R U P C 1
C26B C 0.3931(18) 0.3242(10) 0.7999(7) 0.0291(8) Uani 0.154(4) 1 d D . P C 2
H26C H 0.301976 0.313700 0.781012 0.035 Uiso 0.154(4) 1 calc R U P C 2
H26D H 0.441132 0.275518 0.816754 0.035 Uiso 0.154(4) 1 calc R U P C 2
C27A C 0.3590(4) 0.3575(3) 0.83086(16) 0.0416(10) Uani 0.846(4) 1 d D . P C 1
H27A H 0.301970 0.402259 0.810478 0.050 Uiso 0.846(4) 1 calc R U P C 1
H27B H 0.307975 0.310390 0.811394 0.050 Uiso 0.846(4) 1 calc R U P C 1
C27B C 0.444(2) 0.3838(12) 0.8499(8) 0.0416(10) Uani 0.154(4) 1 d D . P C 2
H27C H 0.405073 0.434380 0.832126 0.050 Uiso 0.154(4) 1 calc R U P C 2
H27D H 0.537854 0.388886 0.872165 0.050 Uiso 0.154(4) 1 calc R U P C 2
C201 C 0.3283(3) 0.27571(18) 0.71003(15) 0.0458(9) Uani 1 1 d . . . . .
H20A H 0.310326 0.273428 0.670517 0.069 Uiso 1 1 calc R U . . .
H20B H 0.247892 0.274750 0.705373 0.069 Uiso 1 1 calc R U . . .
H20C H 0.380597 0.231459 0.733923 0.069 Uiso 1 1 calc R U . . .
C202 C 0.5494(3) 0.36716(18) 0.74822(14) 0.0347(7) Uani 1 1 d D . . . .
H20D H 0.602747 0.410734 0.774025 0.042 Uiso 0.864(4) 1 calc R U P B 1
H20E H 0.600368 0.319584 0.765703 0.042 Uiso 0.864(4) 1 calc R U P B 1
H20F H 0.570082 0.422375 0.757203 0.042 Uiso 0.136(4) 1 calc R U P B 2
H20G H 0.613280 0.340915 0.786522 0.042 Uiso 0.136(4) 1 calc R U P B 2
C205 C 0.5824(3) 0.38486(19) 0.61903(14) 0.0397(8) Uani 1 1 d D . . . .
H20H H 0.509888 0.352787 0.589185 0.060 Uiso 0.864(4) 1 calc R U P B 1
H20I H 0.654099 0.375665 0.617289 0.060 Uiso 0.864(4) 1 calc R U P B 1
H20J H 0.557776 0.439072 0.610621 0.060 Uiso 0.864(4) 1 calc R U P B 1
H20K H 0.535685 0.417986 0.583595 0.060 Uiso 0.136(4) 1 calc R U P B 2
H20L H 0.570336 0.331039 0.606486 0.060 Uiso 0.136(4) 1 calc R U P B 2
H20M H 0.673511 0.397547 0.643429 0.060 Uiso 0.136(4) 1 calc R U P B 2
C208 C 0.4113(3) 0.3576(2) 0.89626(14) 0.0441(8) Uani 1 1 d D . . . .
H20N H 0.338536 0.349773 0.897969 0.053 Uiso 0.846(4) 1 calc R U P C 1
H20O H 0.467944 0.312494 0.915487 0.053 Uiso 0.846(4) 1 calc R U P C 1
H20P H 0.319161 0.358936 0.878270 0.053 Uiso 0.154(4) 1 calc R U P C 2
H20Q H 0.450021 0.308102 0.916629 0.053 Uiso 0.154(4) 1 calc R U P C 2
C209 C 0.4835(4) 0.4263(2) 0.93358(15) 0.0488(9) Uani 1 1 d . . . . .
H20R H 0.435278 0.472964 0.912412 0.073 Uiso 1 1 calc R U . . .
H20S H 0.566805 0.428204 0.941014 0.073 Uiso 1 1 calc R U . . .
H20T H 0.495832 0.422937 0.971815 0.073 Uiso 1 1 calc R U . . .
C210 C 0.3100(3) 0.44255(17) 0.70814(13) 0.0301(7) Uani 1 1 d D . . . .
H21E H 0.269845 0.456338 0.727815 0.036 Uiso 0.529(6) 1 calc R U P A 1
H21F H 0.364911 0.486179 0.713914 0.036 Uiso 0.529(6) 1 calc R U P A 1
H21G H 0.341550 0.485527 0.736963 0.036 Uiso 0.471(6) 1 calc R U P A 2
H21H H 0.317642 0.458342 0.676282 0.036 Uiso 0.471(6) 1 calc R U P A 2
C301 C 1.0013(3) 0.27388(19) 0.73945(13) 0.0331(7) Uani 1 1 d . . . . .
C302 C 1.0595(3) 0.21888(18) 0.72763(14) 0.0352(7) Uani 1 1 d . . . . .
H302 H 1.116049 0.182925 0.757818 0.042 Uiso 1 1 calc R U . . .
C303 C 1.0368(3) 0.21550(17) 0.67260(14) 0.0322(7) Uani 1 1 d . . . . .
H303 H 1.077631 0.177292 0.665227 0.039 Uiso 1 1 calc R U . . .
C304 C 0.9557(3) 0.26677(18) 0.62849(13) 0.0327(7) Uani 1 1 d . . . . .
H304 H 0.939387 0.263906 0.590451 0.039 Uiso 1 1 calc R U . . .
C305 C 0.8980(3) 0.32256(19) 0.63981(14) 0.0387(8) Uani 1 1 d . . . . .
H305 H 0.842672 0.358877 0.609675 0.046 Uiso 1 1 calc R U . . .
C306 C 0.9205(3) 0.32583(19) 0.69508(14) 0.0376(8) Uani 1 1 d . . . . .
H306 H 0.879807 0.364213 0.702450 0.045 Uiso 1 1 calc R U . . .
C307 C 1.0269(4) 0.2785(3) 0.79993(15) 0.0585(11) Uani 1 1 d . . . . .
H30A H 1.035155 0.226609 0.815373 0.088 Uiso 1 1 calc R U . . .
H30B H 0.956046 0.305067 0.795883 0.088 Uiso 1 1 calc R U . . .
H30C H 1.106257 0.306995 0.827730 0.088 Uiso 1 1 calc R U . . .

loop_
_atom_site_aniso_label
_atom_site_aniso_U_11
_atom_site_aniso_U_22
_atom_site_aniso_U_33
_atom_site_aniso_U_23
_atom_site_aniso_U_13
_atom_site_aniso_U_12
Ni11 0.02196(18) 0.01778(18) 0.01645(18) 0.00031(13) 0.01183(15) 0.00023(14)
N101 0.0228(11) 0.0221(12) 0.0175(12) 0.0005(9) 0.0126(10) -0.0010(10)
N102 0.0209(11) 0.0195(12) 0.0186(12) -0.0017(9) 0.0120(10) -0.0021(9)
N103 0.0219(11) 0.0203(12) 0.0185(12) 0.0032(9) 0.0125(10) 0.0031(9)
N104 0.0241(11) 0.0209(12) 0.0186(12) -0.0003(9) 0.0139(10) 0.0004(10)
C101 0.0269(14) 0.0202(14) 0.0214(14) -0.0020(11) 0.0168(13) -0.0036(12)
C102 0.0230(13) 0.0207(14) 0.0198(14) -0.0003(10) 0.0143(12) -0.0006(11)
C103 0.0276(14) 0.0283(16) 0.0247(15) -0.0003(12) 0.0181(13) 0.0003(13)
C104 0.0202(13) 0.0262(16) 0.0236(15) 0.0014(11) 0.0122(12) 0.0020(12)
C105 0.0203(13) 0.0166(13) 0.0219(14) -0.0003(10) 0.0127(12) -0.0012(11)
C106 0.0220(13) 0.0197(14) 0.0195(14) -0.0006(10) 0.0120(12) -0.0018(11)
C107 0.0205(13) 0.0180(14) 0.0144(13) -0.0008(10) 0.0090(11) -0.0024(11)
C108 0.0231(13) 0.0212(15) 0.0178(14) 0.0016(11) 0.0108(12) -0.0014(11)
C109 0.0243(13) 0.0204(14) 0.0184(14) 0.0000(10) 0.0136(12) -0.0020(11)
C110 0.0214(13) 0.0189(14) 0.0152(13) 0.0020(10) 0.0103(12) 0.0005(11)
C111 0.0243(13) 0.0184(14) 0.0187(14) 0.0008(10) 0.0134(12) -0.0021(11)
C112 0.0220(13) 0.0169(14) 0.0215(14) 0.0023(10) 0.0142(12) 0.0021(11)
C113 0.0276(14) 0.0219(15) 0.0238(15) 0.0020(11) 0.0168(13) 0.0006(12)
C114 0.0239(14) 0.0223(15) 0.0214(15) 0.0016(11) 0.0126(12) 0.0033(12)
C115 0.0237(13) 0.0159(14) 0.0224(14) 0.0007(10) 0.0140(12) -0.0002(11)
C116 0.0239(13) 0.0182(14) 0.0200(14) -0.0002(10) 0.0125(12) -0.0026(11)
C117 0.0246(13) 0.0167(14) 0.0168(14) 0.0005(10) 0.0110(12) -0.0014(11)
C118 0.0257(14) 0.0265(16) 0.0169(14) 0.0034(11) 0.0112(12) 0.0032(12)
C119 0.0301(15) 0.0265(15) 0.0173(14) 0.0000(11) 0.0160(13) -0.0016(12)
C120 0.0266(14) 0.0195(14) 0.0169(14) -0.0008(10) 0.0138(12) -0.0017(12)
C121 0.0213(13) 0.0270(16) 0.0156(14) 0.0011(11) 0.0101(12) 0.0010(12)
C122 0.0294(15) 0.0265(16) 0.0245(15) 0.0028(12) 0.0176(13) 0.0004(13)
C123 0.0330(15) 0.0284(16) 0.0260(16) -0.0033(12) 0.0191(14) 0.0005(13)
C124 0.0329(16) 0.0377(18) 0.0260(16) -0.0004(13) 0.0213(14) 0.0009(14)
C125 0.0376(17) 0.0346(18) 0.0334(17) 0.0002(13) 0.0262(15) -0.0085(14)
C126 0.0363(16) 0.0264(16) 0.0292(16) -0.0038(12) 0.0218(14) -0.0045(13)
C127 0.0239(13) 0.0267(16) 0.0196(14) 0.0003(11) 0.0150(12) 0.0005(12)
C128 0.0263(14) 0.0271(16) 0.0245(16) 0.0020(12) 0.0131(13) -0.0009(13)
C129 0.0349(16) 0.0291(17) 0.0238(16) 0.0083(12) 0.0156(14) 0.0072(14)
C130 0.0253(15) 0.043(2) 0.0195(15) 0.0042(13) 0.0096(13) 0.0067(14)
C131 0.0234(15) 0.044(2) 0.0278(17) -0.0014(14) 0.0125(14) -0.0043(14)
C132 0.0244(14) 0.0278(16) 0.0256(16) 0.0021(12) 0.0146(13) -0.0002(12)
C133 0.0312(15) 0.0240(15) 0.0209(15) 0.0077(11) 0.0177(13) 0.0095(12)
C134 0.0339(16) 0.0355(18) 0.0288(17) 0.0102(13) 0.0211(15) 0.0066(14)
C135 0.0398(18) 0.054(2) 0.047(2) 0.0189(17) 0.0352(18) 0.0151(17)
C136 0.059(2) 0.056(2) 0.036(2) 0.0183(17) 0.0382(19) 0.0263(19)
C137 0.057(2) 0.0371(19) 0.0249(17) 0.0065(13) 0.0268(16) 0.0189(17)
C138 0.0376(16) 0.0274(16) 0.0242(16) 0.0045(12) 0.0195(14) 0.0082(14)
C139 0.0253(14) 0.0234(15) 0.0190(14) 0.0030(11) 0.0153(12) 0.0057(12)
C140 0.0302(15) 0.0212(15) 0.0256(15) 0.0014(11) 0.0174(13) 0.0005(12)
C141 0.0243(14) 0.0332(17) 0.0187(15) 0.0026(12) 0.0119(13) 0.0004(13)
C142 0.0253(14) 0.0359(18) 0.0210(15) 0.0038(12) 0.0135(13) 0.0073(13)
C143 0.0349(16) 0.0258(16) 0.0295(17) 0.0058(12) 0.0194(14) 0.0051(13)
C144 0.0259(14) 0.0264(16) 0.0202(15) -0.0010(11) 0.0123(13) -0.0026(12)
P21 0.0262(4) 0.0299(4) 0.0264(4) 0.0063(3) 0.0142(3) 0.0028(3)
C1 0.029(4) 0.032(4) 0.035(4) -0.001(3) 0.015(3) 0.009(3)
C2 0.046(6) 0.058(6) 0.034(6) 0.018(5) 0.022(5) 0.013(5)
C21A 0.025(3) 0.023(3) 0.021(3) -0.001(2) 0.010(2) 0.002(2)
C21B 0.029(3) 0.040(4) 0.031(4) 0.006(3) 0.017(3) 0.005(3)
C22A 0.030(4) 0.023(3) 0.021(4) 0.004(3) 0.012(4) 0.002(3)
C22B 0.033(4) 0.027(4) 0.029(4) -0.002(3) 0.014(4) 0.009(3)
C23A 0.0281(18) 0.034(2) 0.027(2) -0.0051(15) 0.0150(16) -0.0020(16)
C23B 0.0281(18) 0.034(2) 0.027(2) -0.0051(15) 0.0150(16) -0.0020(16)
C24A 0.0264(17) 0.031(2) 0.0269(19) -0.0012(14) 0.0138(16) -0.0002(15)
C24B 0.0264(17) 0.031(2) 0.0269(19) -0.0012(14) 0.0138(16) -0.0002(15)
C26A 0.0280(18) 0.032(2) 0.0197(19) 0.0072(14) 0.0101(16) 0.0008(15)
C26B 0.0280(18) 0.032(2) 0.0197(19) 0.0072(14) 0.0101(16) 0.0008(15)
C27A 0.036(2) 0.057(3) 0.027(2) -0.0064(18) 0.0159(19) -0.012(2)
C27B 0.036(2) 0.057(3) 0.027(2) -0.0064(18) 0.0159(19) -0.012(2)
C201 0.0347(18) 0.0262(18) 0.049(2) 0.0079(15) 0.0100(17) -0.0016(14)
C202 0.0324(16) 0.0231(17) 0.045(2) -0.0068(14) 0.0208(16) -0.0045(13)
C205 0.0340(17) 0.040(2) 0.0362(19) 0.0085(15) 0.0164(16) -0.0017(15)
C208 0.046(2) 0.055(2) 0.0314(19) 0.0014(16) 0.0230(17) 0.0045(18)
C209 0.062(2) 0.048(2) 0.036(2) 0.0022(17) 0.0292(19) -0.0003(19)
C210 0.0276(15) 0.0271(16) 0.0297(17) 0.0038(12) 0.0140(14) 0.0015(13)
C301 0.0282(15) 0.043(2) 0.0246(17) -0.0051(14) 0.0138(14) -0.0035(14)
C302 0.0341(16) 0.0294(18) 0.0378(19) 0.0065(14) 0.0192(16) 0.0032(14)
C303 0.0320(16) 0.0270(17) 0.0413(19) -0.0051(13) 0.0239(15) -0.0004(13)
C304 0.0313(16) 0.0387(19) 0.0268(17) -0.0039(13) 0.0167(14) -0.0019(14)
C305 0.0387(18) 0.039(2) 0.0291(18) 0.0051(14) 0.0152(15) 0.0110(15)
C306 0.0354(17) 0.040(2) 0.0315(18) -0.0052(14) 0.0168(15) 0.0093(15)
C307 0.051(2) 0.089(3) 0.035(2) -0.002(2) 0.0251(19) -0.003(2)

loop_
_atom_type_symbol
_atom_type_description
_atom_type_scat_dispersion_real
_atom_type_scat_dispersion_imag
_atom_type_scat_source
C C 0.0033 0.0016 'International Tables Vol C Tables 4.2.6.8 and 6.1.1.4'
H H 0.0000 0.0000 'International Tables Vol C Tables 4.2.6.8 and 6.1.1.4'
N N 0.0061 0.0033 'International Tables Vol C Tables 4.2.6.8 and 6.1.1.4'
Ni Ni 0.3393 1.1124 'International Tables Vol C Tables 4.2.6.8 and 6.1.1.4'
P P 0.1023 0.0942 'International Tables Vol C Tables 4.2.6.8 and 6.1.1.4'

loop_
_exptl_crystal_face_index_h
_exptl_crystal_face_index_k
_exptl_crystal_face_index_l
_exptl_crystal_face_perp_dist
0 -1 0 0.0343
0 1 0 0.0539
0 0 1 0.0769
1 0 -2 0.1560
-1 0 2 0.1499
0 0 -1 0.0820

loop_
_geom_angle_atom_site_label_1
_geom_angle_atom_site_label_2
_geom_angle_atom_site_label_3
_geom_angle
_geom_angle_site_symmetry_1
_geom_angle_site_symmetry_3
_geom_angle_publ_flag
N101 Ni11 N102 90.01(8) . . ?
N101 Ni11 N103 178.64(9) . . ?
N101 Ni11 N104 90.15(8) . . ?
N103 Ni11 N102 89.66(8) . . ?
N104 Ni11 N102 179.56(9) . . ?
N104 Ni11 N103 90.17(8) . . ?
C102 N101 Ni11 127.23(17) . . ?
C105 N101 Ni11 127.74(16) . . ?
C105 N101 C102 105.0(2) . . ?
C107 N102 Ni11 127.16(16) . . ?
C107 N102 C110 105.4(2) . . ?
C110 N102 Ni11 127.46(17) . . ?
C112 N103 Ni11 127.85(17) . . ?
C115 N103 Ni11 127.00(16) . . ?
C115 N103 C112 105.1(2) . . ?
C117 N104 Ni11 127.38(16) . . ?
C120 N104 Ni11 127.54(17) . . ?
C120 N104 C117 105.0(2) . . ?
C102 C101 C121 118.2(2) . . ?
C120 C101 C102 125.0(2) . . ?
C120 C101 C121 116.8(2) . . ?
N101 C102 C101 125.1(2) . . ?
N101 C102 C103 110.3(2) . . ?
C101 C102 C103 124.5(2) . . ?
C102 C103 H103 126.2 . . ?
C104 C103 C102 107.6(2) . . ?
C104 C103 H103 126.2 . . ?
C103 C104 H104 126.7 . . ?
C103 C104 C105 106.7(2) . . ?
C105 C104 H104 126.7 . . ?
N101 C105 C104 110.4(2) . . ?
N101 C105 C106 125.3(2) . . ?
C106 C105 C104 124.2(2) . . ?
C105 C106 C127 117.5(2) . . ?
C107 C106 C105 124.5(2) . . ?
C107 C106 C127 118.0(2) . . ?
N102 C107 C106 125.3(2) . . ?
N102 C107 C108 110.1(2) . . ?
C106 C107 C108 124.6(2) . . ?
C107 C108 H108 126.5 . . ?
C109 C108 C107 107.0(2) . . ?
C109 C108 H108 126.5 . . ?
C108 C109 H109 126.3 . . ?
C108 C109 C110 107.5(2) . . ?
C110 C109 H109 126.3 . . ?
N102 C110 C109 109.9(2) . . ?
N102 C110 C111 125.6(2) . . ?
C111 C110 C109 124.5(2) . . ?
C110 C111 C112 124.3(2) . . ?
C110 C111 C133 118.7(2) . . ?
C112 C111 C133 116.9(2) . . ?
N103 C112 C111 125.1(2) . . ?
N103 C112 C113 109.9(2) . . ?
C111 C112 C113 125.0(2) . . ?
C112 C113 H113 126.2 . . ?
C114 C113 C112 107.5(2) . . ?
C114 C113 H113 126.2 . . ?
C113 C114 H114 126.5 . . ?
C113 C114 C115 107.0(2) . . ?
C115 C114 H114 126.5 . . ?
N103 C115 C114 110.4(2) . . ?
N103 C115 C116 125.5(2) . . ?
C116 C115 C114 124.0(2) . . ?
C115 C116 C139 117.3(2) . . ?
C117 C116 C115 124.5(2) . . ?
C117 C116 C139 118.1(2) . . ?
N104 C117 C116 125.4(2) . . ?
N104 C117 C118 110.1(2) . . ?
C116 C117 C118 124.5(2) . . ?
C117 C118 H118 126.4 . . ?
C119 C118 C117 107.3(2) . . ?
C119 C118 H118 126.4 . . ?
C118 C119 H119 126.4 . . ?
C118 C119 C120 107.1(2) . . ?
C120 C119 H119 126.4 . . ?
N104 C120 C101 124.9(2) . . ?
N104 C120 C119 110.4(2) . . ?
C101 C120 C119 124.7(2) . . ?
C122 C121 C101 121.3(2) . . ?
C122 C121 C126 118.5(2) . . ?
C126 C121 C101 120.2(2) . . ?
C121 C122 H122 119.5 . . ?
C121 C122 C123 120.9(3) . . ?
C123 C122 H122 119.5 . . ?
C122 C123 H123 120.2 . . ?
C124 C123 C122 119.7(3) . . ?
C124 C123 H123 120.2 . . ?
C123 C124 H124 120.0 . . ?
C125 C124 C123 120.1(3) . . ?
C125 C124 H124 120.0 . . ?
C124 C125 H125 120.0 . . ?
C124 C125 C126 120.0(3) . . ?
C126 C125 H125 120.0 . . ?
C121 C126 H126 119.6 . . ?
C125 C126 C121 120.8(3) . . ?
C125 C126 H126 119.6 . . ?
C128 C127 C106 120.8(2) . . ?
C132 C127 C106 120.9(2) . . ?
C132 C127 C128 118.2(3) . . ?
C127 C128 H128 119.7 . . ?
C129 C128 C127 120.7(3) . . ?
C129 C128 H128 119.7 . . ?
C128 C129 H129 119.8 . . ?
C130 C129 C128 120.3(3) . . ?
C130 C129 H129 119.8 . . ?
C129 C130 H130 120.2 . . ?
C131 C130 C129 119.6(3) . . ?
C131 C130 H130 120.2 . . ?
C130 C131 H131 119.9 . . ?
C130 C131 C132 120.2(3) . . ?
C132 C131 H131 119.9 . . ?
C127 C132 C131 120.9(3) . . ?
C127 C132 H132 119.5 . . ?
C131 C132 H132 119.5 . . ?
C134 C133 C111 121.3(3) . . ?
C134 C133 C138 117.6(2) . . ?
C138 C133 C111 121.0(2) . . ?
C133 C134 H134 119.4 . . ?
C135 C134 C133 121.3(3) . . ?
C135 C134 H134 119.4 . . ?
C134 C135 H135 119.9 . . ?
C136 C135 C134 120.3(3) . . ?
C136 C135 H135 119.9 . . ?
C135 C136 H136 120.3 . . ?
C137 C136 C135 119.4(3) . . ?
C137 C136 H136 120.3 . . ?
C136 C137 H137 119.7 . . ?
C136 C137 C138 120.6(3) . . ?
C138 C137 H137 119.7 . . ?
C133 C138 H138 119.6 . . ?
C137 C138 C133 120.7(3) . . ?
C137 C138 H138 119.6 . . ?
C140 C139 C116 120.9(2) . . ?
C140 C139 C144 117.8(2) . . ?
C144 C139 C116 121.3(2) . . ?
C139 C140 H140 119.5 . . ?
C141 C140 C139 121.0(3) . . ?
C141 C140 H140 119.5 . . ?
C140 C141 H141 119.7 . . ?
C142 C141 C140 120.6(3) . . ?
C142 C141 H141 119.7 . . ?
C141 C142 H142 120.3 . . ?
C141 C142 C143 119.4(3) . . ?
C143 C142 H142 120.3 . . ?
C142 C143 H143 119.9 . . ?
C144 C143 C142 120.2(3) . . ?
C144 C143 H143 119.9 . . ?
C139 C144 H144 119.5 . . ?
C143 C144 C139 121.0(3) . . ?
C143 C144 H144 119.5 . . ?
C26B P21 C202 130.1(6) . . ?
C26B P21 C210 111.4(6) . . ?
C201 P21 C26A 110.97(17) . . ?
C201 P21 C26B 80.7(6) . . ?
C201 P21 C202 109.69(16) . . ?
C201 P21 C210 110.42(15) . . ?
C202 P21 C26A 106.57(15) . . ?
C202 P21 C210 109.83(14) . . ?
C210 P21 C26A 109.28(15) . . ?
H1A C1 H1B 109.5 . . ?
H1A C1 H1C 109.5 . . ?
H1B C1 H1C 109.5 . . ?
C22A C1 H1A 109.5 . . ?
C22A C1 H1B 109.5 . . ?
C22A C1 H1C 109.5 . . ?
H2A C2 H2B 109.5 . . ?
H2A C2 H2C 109.5 . . ?
H2B C2 H2C 109.5 . . ?
C22B C2 H2A 109.5 . . ?
C22B C2 H2B 109.5 . . ?
C22B C2 H2C 109.5 . . ?
H21A C21A H21B 107.7 . . ?
C22A C21A H21A 108.8 . . ?
C22A C21A H21B 108.8 . . ?
C210 C21A H21A 108.8 . . ?
C210 C21A H21B 108.8 . . ?
C210 C21A C22A 113.7(4) . . ?
H21C C21B H21D 107.9 . . ?
C22B C21B H21C 109.2 . . ?
C22B C21B H21D 109.2 . . ?
C210 C21B H21C 109.2 . . ?
C210 C21B H21D 109.2 . . ?
C210 C21B C22B 112.0(5) . . ?
C1 C22A C21A 113.6(6) . . ?
C1 C22A H22A 108.8 . . ?
C1 C22A H22B 108.8 . . ?
C21A C22A H22A 108.8 . . ?
C21A C22A H22B 108.8 . . ?
H22A C22A H22B 107.7 . . ?
C2 C22B C21B 113.8(7) . . ?
C2 C22B H22C 108.8 . . ?
C2 C22B H22D 108.8 . . ?
C21B C22B H22C 108.8 . . ?
C21B C22B H22D 108.8 . . ?
H22C C22B H22D 107.7 . . ?
H23A C23A H23B 107.9 . . ?
C24A C23A H23A 109.2 . . ?
C24A C23A H23B 109.2 . . ?
C24A C23A C202 112.3(3) . . ?
C202 C23A H23A 109.2 . . ?
C202 C23A H23B 109.2 . . ?
H23C C23B H23D 108.2 . . ?
C24B C23B H23C 109.7 . . ?
C24B C23B H23D 109.7 . . ?
C202 C23B H23C 109.7 . . ?
C202 C23B H23D 109.7 . . ?
C202 C23B C24B 109.8(13) . . ?
C23A C24A H24A 109.8 . . ?
C23A C24A H24B 109.8 . . ?
H24A C24A H24B 108.3 . . ?
C205 C24A C23A 109.4(3) . . ?
C205 C24A H24A 109.8 . . ?
C205 C24A H24B 109.8 . . ?
C23B C24B H24C 109.1 . . ?
C23B C24B H24D 109.1 . . ?
C23B C24B C205 112.7(12) . . ?
H24C C24B H24D 107.8 . . ?
C205 C24B H24C 109.1 . . ?
C205 C24B H24D 109.1 . . ?
P21 C26A H26A 108.8 . . ?
P21 C26A H26B 108.8 . . ?
H26A C26A H26B 107.7 . . ?
C27A C26A P21 113.8(2) . . ?
C27A C26A H26A 108.8 . . ?
C27A C26A H26B 108.8 . . ?
P21 C26B H26C 110.0 . . ?
P21 C26B H26D 110.0 . . ?
H26C C26B H26D 108.3 . . ?
C27B C26B P21 108.6(11) . . ?
C27B C26B H26C 110.0 . . ?
C27B C26B H26D 110.0 . . ?
C26A C27A H27A 109.4 . . ?
C26A C27A H27B 109.4 . . ?
H27A C27A H27B 108.0 . . ?
C208 C27A C26A 111.3(3) . . ?
C208 C27A H27A 109.4 . . ?
C208 C27A H27B 109.4 . . ?
C26B C27B H27C 109.6 . . ?
C26B C27B H27D 109.6 . . ?
C26B C27B C208 110.3(12) . . ?
H27C C27B H27D 108.1 . . ?
C208 C27B H27C 109.6 . . ?
C208 C27B H27D 109.6 . . ?
P21 C201 H20A 109.5 . . ?
P21 C201 H20B 109.5 . . ?
P21 C201 H20C 109.5 . . ?
H20A C201 H20B 109.5 . . ?
H20A C201 H20C 109.5 . . ?
H20B C201 H20C 109.5 . . ?
P21 C202 H20D 109.5 . . ?
P21 C202 H20E 109.5 . . ?
P21 C202 H20F 100.9 . . ?
P21 C202 H20G 100.9 . . ?
C23A C202 P21 110.9(2) . . ?
C23A C202 H20D 109.5 . . ?
C23A C202 H20E 109.5 . . ?
C23B C202 P21 144.0(9) . . ?
C23B C202 H20F 100.9 . . ?
C23B C202 H20G 100.9 . . ?
H20D C202 H20E 108.1 . . ?
H20F C202 H20G 104.4 . . ?
C24A C205 H20H 109.5 . . ?
C24A C205 H20I 109.5 . . ?
C24A C205 H20J 109.5 . . ?
C24B C205 H20K 109.5 . . ?
C24B C205 H20L 109.5 . . ?
C24B C205 H20M 109.5 . . ?
H20H C205 H20I 109.5 . . ?
H20H C205 H20J 109.5 . . ?
H20I C205 H20J 109.5 . . ?
H20K C205 H20L 109.5 . . ?
H20K C205 H20M 109.5 . . ?
H20L C205 H20M 109.5 . . ?
C27A C208 H20N 107.6 . . ?
C27A C208 H20O 107.6 . . ?
C27B C208 H20P 113.9 . . ?
C27B C208 H20Q 113.9 . . ?
H20N C208 H20O 107.1 . . ?
H20P C208 H20Q 111.1 . . ?
C209 C208 C27A 118.8(3) . . ?
C209 C208 C27B 88.4(7) . . ?
C209 C208 H20N 107.6 . . ?
C209 C208 H20O 107.6 . . ?
C209 C208 H20P 113.9 . . ?
C209 C208 H20Q 113.9 . . ?
C208 C209 H20R 109.5 . . ?
C208 C209 H20S 109.5 . . ?
C208 C209 H20T 109.5 . . ?
H20R C209 H20S 109.5 . . ?
H20R C209 H20T 109.5 . . ?
H20S C209 H20T 109.5 . . ?
P21 C210 H21E 108.1 . . ?
P21 C210 H21F 108.1 . . ?
P21 C210 H21G 108.6 . . ?
P21 C210 H21H 108.6 . . ?
C21A C210 P21 116.9(3) . . ?
C21A C210 H21E 108.1 . . ?
C21A C210 H21F 108.1 . . ?
C21B C210 P21 114.6(3) . . ?
C21B C210 H21G 108.6 . . ?
C21B C210 H21H 108.6 . . ?
H21E C210 H21F 107.3 . . ?
H21G C210 H21H 107.6 . . ?
C302 C301 C307 121.1(3) . . ?
C306 C301 C302 118.5(3) . . ?
C306 C301 C307 120.3(3) . . ?
C301 C302 H302 119.6 . . ?
C303 C302 C301 120.8(3) . . ?
C303 C302 H302 119.6 . . ?
C302 C303 H303 119.7 . . ?
C304 C303 C302 120.5(3) . . ?
C304 C303 H303 119.7 . . ?
C303 C304 H304 120.3 . . ?
C303 C304 C305 119.4(3) . . ?
C305 C304 H304 120.3 . . ?
C304 C305 H305 119.9 . . ?
C304 C305 C306 120.2(3) . . ?
C306 C305 H305 119.9 . . ?
C301 C306 C305 120.6(3) . . ?
C301 C306 H306 119.7 . . ?
C305 C306 H306 119.7 . . ?
C301 C307 H30A 109.5 . . ?
C301 C307 H30B 109.5 . . ?
C301 C307 H30C 109.5 . . ?
H30A C307 H30B 109.5 . . ?
H30A C307 H30C 109.5 . . ?
H30B C307 H30C 109.5 . . ?

loop_
_geom_bond_atom_site_label_1
_geom_bond_atom_site_label_2
_geom_bond_distance
_geom_bond_site_symmetry_2
_geom_bond_publ_flag
Ni11 N101 2.001(2) . ?
Ni11 N102 2.016(2) . ?
Ni11 N103 2.009(2) . ?
Ni11 N104 2.004(2) . ?
N101 C102 1.387(3) . ?
N101 C105 1.377(3) . ?
N102 C107 1.382(3) . ?
N102 C110 1.383(3) . ?
N103 C112 1.387(3) . ?
N103 C115 1.384(3) . ?
N104 C117 1.387(3) . ?
N104 C120 1.384(3) . ?
C101 C102 1.397(4) . ?
C101 C120 1.392(4) . ?
C101 C121 1.507(3) . ?
C102 C103 1.428(4) . ?
C103 H103 0.9500 . ?
C103 C104 1.348(4) . ?
C104 H104 0.9500 . ?
C104 C105 1.443(3) . ?
C105 C106 1.402(3) . ?
C106 C107 1.400(3) . ?
C106 C127 1.502(4) . ?
C107 C108 1.439(3) . ?
C108 H108 0.9500 . ?
C108 C109 1.347(4) . ?
C109 H109 0.9500 . ?
C109 C110 1.437(3) . ?
C110 C111 1.399(3) . ?
C111 C112 1.402(3) . ?
C111 C133 1.496(3) . ?
C112 C113 1.440(4) . ?
C113 H113 0.9500 . ?
C113 C114 1.346(4) . ?
C114 H114 0.9500 . ?
C114 C115 1.437(4) . ?
C115 C116 1.401(3) . ?
C116 C117 1.389(4) . ?
C116 C139 1.499(4) . ?
C117 C118 1.442(3) . ?
C118 H118 0.9500 . ?
C118 C119 1.347(4) . ?
C119 H119 0.9500 . ?
C119 C120 1.440(4) . ?
C121 C122 1.386(4) . ?
C121 C126 1.391(4) . ?
C122 H122 0.9500 . ?
C122 C123 1.391(4) . ?
C123 H123 0.9500 . ?
C123 C124 1.382(4) . ?
C124 H124 0.9500 . ?
C124 C125 1.380(4) . ?
C125 H125 0.9500 . ?
C125 C126 1.386(4) . ?
C126 H126 0.9500 . ?
C127 C128 1.394(4) . ?
C127 C132 1.390(4) . ?
C128 H128 0.9500 . ?
C128 C129 1.389(4) . ?
C129 H129 0.9500 . ?
C129 C130 1.381(4) . ?
C130 H130 0.9500 . ?
C130 C131 1.378(4) . ?
C131 H131 0.9500 . ?
C131 C132 1.390(4) . ?
C132 H132 0.9500 . ?
C133 C134 1.390(4) . ?
C133 C138 1.400(4) . ?
C134 H134 0.9500 . ?
C134 C135 1.387(4) . ?
C135 H135 0.9500 . ?
C135 C136 1.378(5) . ?
C136 H136 0.9500 . ?
C136 C137 1.376(5) . ?
C137 H137 0.9500 . ?
C137 C138 1.387(4) . ?
C138 H138 0.9500 . ?
C139 C140 1.393(4) . ?
C139 C144 1.399(4) . ?
C140 H140 0.9500 . ?
C140 C141 1.386(4) . ?
C141 H141 0.9500 . ?
C141 C142 1.377(4) . ?
C142 H142 0.9500 . ?
C142 C143 1.387(4) . ?
C143 H143 0.9500 . ?
C143 C144 1.385(4) . ?
C144 H144 0.9500 . ?
P21 C26A 1.828(3) . ?
P21 C26B 1.764(13) . ?
P21 C201 1.750(3) . ?
P21 C202 1.783(3) . ?
P21 C210 1.798(3) . ?
C1 H1A 0.9800 . ?
C1 H1B 0.9800 . ?
C1 H1C 0.9800 . ?
C1 C22A 1.507(9) . ?
C2 H2A 0.9800 . ?
C2 H2B 0.9800 . ?
C2 H2C 0.9800 . ?
C2 C22B 1.510(9) . ?
C21A H21A 0.9900 . ?
C21A H21B 0.9900 . ?
C21A C22A 1.541(8) . ?
C21A C210 1.502(5) . ?
C21B H21C 0.9900 . ?
C21B H21D 0.9900 . ?
C21B C22B 1.516(9) . ?
C21B C210 1.516(6) . ?
C22A H22A 0.9900 . ?
C22A H22B 0.9900 . ?
C22B H22C 0.9900 . ?
C22B H22D 0.9900 . ?
C23A H23A 0.9900 . ?
C23A H23B 0.9900 . ?
C23A C24A 1.509(4) . ?
C23A C202 1.594(4) . ?
C23B H23C 0.9900 . ?
C23B H23D 0.9900 . ?
C23B C24B 1.506(17) . ?
C23B C202 1.422(15) . ?
C24A H24A 0.9900 . ?
C24A H24B 0.9900 . ?
C24A C205 1.497(4) . ?
C24B H24C 0.9900 . ?
C24B H24D 0.9900 . ?
C24B C205 1.657(15) . ?
C26A H26A 0.9900 . ?
C26A H26B 0.9900 . ?
C26A C27A 1.532(5) . ?
C26B H26C 0.9900 . ?
C26B H26D 0.9900 . ?
C26B C27B 1.533(17) . ?
C27A H27A 0.9900 . ?
C27A H27B 0.9900 . ?
C27A C208 1.517(4) . ?
C27B H27C 0.9900 . ?
C27B H27D 0.9900 . ?
C27B C208 1.655(15) . ?
C201 H20A 0.9800 . ?
C201 H20B 0.9800 . ?
C201 H20C 0.9800 . ?
C202 H20D 0.9900 . ?
C202 H20E 0.9900 . ?
C202 H20F 0.9900 . ?
C202 H20G 0.9900 . ?
C205 H20H 0.9800 . ?
C205 H20I 0.9800 . ?
C205 H20J 0.9800 . ?
C205 H20K 0.9800 . ?
C205 H20L 0.9800 . ?
C205 H20M 0.9800 . ?
C208 H20N 0.9900 . ?
C208 H20O 0.9900 . ?
C208 H20P 0.9900 . ?
C208 H20Q 0.9900 . ?
C208 C209 1.494(5) . ?
C209 H20R 0.9800 . ?
C209 H20S 0.9800 . ?
C209 H20T 0.9800 . ?
C210 H21E 0.9900 . ?
C210 H21F 0.9900 . ?
C210 H21G 0.9900 . ?
C210 H21H 0.9900 . ?
C301 C302 1.381(4) . ?
C301 C306 1.379(4) . ?
C301 C307 1.512(4) . ?
C302 H302 0.9500 . ?
C302 C303 1.378(4) . ?
C303 H303 0.9500 . ?
C303 C304 1.369(4) . ?
C304 H304 0.9500 . ?
C304 C305 1.378(4) . ?
C305 H305 0.9500 . ?
C305 C306 1.387(4) . ?
C306 H306 0.9500 . ?
C307 H30A 0.9800 . ?
C307 H30B 0.9800 . ?
C307 H30C 0.9800 . ?

loop_
_geom_torsion_atom_site_label_1
_geom_torsion_atom_site_label_2
_geom_torsion_atom_site_label_3
_geom_torsion_atom_site_label_4
_geom_torsion
_geom_torsion_site_symmetry_1
_geom_torsion_site_symmetry_2
_geom_torsion_site_symmetry_3
_geom_torsion_site_symmetry_4
_geom_torsion_publ_flag
Ni11 N101 C102 C101 1.4(4) . . . . ?
Ni11 N101 C102 C103 -179.12(18) . . . . ?
Ni11 N101 C105 C104 179.11(18) . . . . ?
Ni11 N101 C105 C106 1.2(4) . . . . ?
Ni11 N102 C107 C106 3.1(4) . . . . ?
Ni11 N102 C107 C108 -178.33(17) . . . . ?
Ni11 N102 C110 C109 177.99(17) . . . . ?
Ni11 N102 C110 C111 -1.6(4) . . . . ?
Ni11 N103 C112 C111 -2.7(4) . . . . ?
Ni11 N103 C112 C113 177.00(18) . . . . ?
Ni11 N103 C115 C114 -177.78(18) . . . . ?
Ni11 N103 C115 C116 0.7(4) . . . . ?
Ni11 N104 C117 C116 1.4(4) . . . . ?
Ni11 N104 C117 C118 -177.48(18) . . . . ?
Ni11 N104 C120 C101 -2.7(4) . . . . ?
Ni11 N104 C120 C119 177.19(18) . . . . ?
N101 C102 C103 C104 0.3(3) . . . . ?
N101 C105 C106 C107 -0.4(4) . . . . ?
N101 C105 C106 C127 179.5(2) . . . . ?
N102 C107 C108 C109 -0.8(3) . . . . ?
N102 C110 C111 C112 2.5(4) . . . . ?
N102 C110 C111 C133 -175.8(2) . . . . ?
N103 C112 C113 C114 1.2(3) . . . . ?
N103 C115 C116 C117 -0.8(4) . . . . ?
N103 C115 C116 C139 178.1(2) . . . . ?
N104 C117 C118 C119 0.1(3) . . . . ?
C101 C102 C103 C104 179.7(3) . . . . ?
C101 C121 C122 C123 179.5(2) . . . . ?
C101 C121 C126 C125 -179.8(3) . . . . ?
C102 N101 C105 C104 0.4(3) . . . . ?
C102 N101 C105 C106 -177.5(3) . . . . ?
C102 C101 C120 N104 0.9(4) . . . . ?
C102 C101 C120 C119 -178.9(3) . . . . ?
C102 C101 C121 C122 75.1(3) . . . . ?
C102 C101 C121 C126 -105.6(3) . . . . ?
C102 C103 C104 C105 0.0(3) . . . . ?
C103 C104 C105 N101 -0.3(3) . . . . ?
C103 C104 C105 C106 177.7(3) . . . . ?
C104 C105 C106 C107 -178.0(3) . . . . ?
C104 C105 C106 C127 1.8(4) . . . . ?
C105 N101 C102 C101 -179.9(3) . . . . ?
C105 N101 C102 C103 -0.4(3) . . . . ?
C105 C106 C107 N102 -1.9(4) . . . . ?
C105 C106 C107 C108 179.7(3) . . . . ?
C105 C106 C127 C128 -113.9(3) . . . . ?
C105 C106 C127 C132 66.7(3) . . . . ?
C106 C107 C108 C109 177.8(3) . . . . ?
C106 C127 C128 C129 179.6(2) . . . . ?
C106 C127 C132 C131 -178.9(2) . . . . ?
C107 N102 C110 C109 -2.1(3) . . . . ?
C107 N102 C110 C111 178.3(3) . . . . ?
C107 C106 C127 C128 66.0(3) . . . . ?
C107 C106 C127 C132 -113.5(3) . . . . ?
C107 C108 C109 C110 -0.5(3) . . . . ?
C108 C109 C110 N102 1.7(3) . . . . ?
C108 C109 C110 C111 -178.7(3) . . . . ?
C109 C110 C111 C112 -177.0(3) . . . . ?
C109 C110 C111 C133 4.7(4) . . . . ?
C110 N102 C107 C106 -176.8(3) . . . . ?
C110 N102 C107 C108 1.8(3) . . . . ?
C110 C111 C112 N103 -0.3(4) . . . . ?
C110 C111 C112 C113 -179.9(3) . . . . ?
C110 C111 C133 C134 -122.5(3) . . . . ?
C110 C111 C133 C138 60.4(4) . . . . ?
C111 C112 C113 C114 -179.1(3) . . . . ?
C111 C133 C134 C135 -175.6(3) . . . . ?
C111 C133 C138 C137 176.8(3) . . . . ?
C112 N103 C115 C114 -0.2(3) . . . . ?
C112 N103 C115 C116 178.3(3) . . . . ?
C112 C111 C133 C134 59.1(4) . . . . ?
C112 C111 C133 C138 -118.0(3) . . . . ?
C112 C113 C114 C115 -1.2(3) . . . . ?
C113 C114 C115 N103 0.9(3) . . . . ?
C113 C114 C115 C116 -177.6(3) . . . . ?
C114 C115 C116 C117 177.5(3) . . . . ?
C114 C115 C116 C139 -3.6(4) . . . . ?
C115 N103 C112 C111 179.7(3) . . . . ?
C115 N103 C112 C113 -0.6(3) . . . . ?
C115 C116 C117 N104 -0.3(4) . . . . ?
C115 C116 C117 C118 178.4(3) . . . . ?
C115 C116 C139 C140 -76.0(3) . . . . ?
C115 C116 C139 C144 104.7(3) . . . . ?
C116 C117 C118 C119 -178.9(3) . . . . ?
C116 C139 C140 C141 -179.5(2) . . . . ?
C116 C139 C144 C143 179.7(2) . . . . ?
C117 N104 C120 C101 179.5(3) . . . . ?
C117 N104 C120 C119 -0.7(3) . . . . ?
C117 C116 C139 C140 103.0(3) . . . . ?
C117 C116 C139 C144 -76.4(3) . . . . ?
C117 C118 C119 C120 -0.5(3) . . . . ?
C118 C119 C120 N104 0.7(3) . . . . ?
C118 C119 C120 C101 -179.4(3) . . . . ?
C120 N104 C117 C116 179.3(3) . . . . ?
C120 N104 C117 C118 0.4(3) . . . . ?
C120 C101 C102 N101 -0.3(4) . . . . ?
C120 C101 C102 C103 -179.7(3) . . . . ?
C120 C101 C121 C122 -104.0(3) . . . . ?
C120 C101 C121 C126 75.4(3) . . . . ?
C121 C101 C102 N101 -179.3(2) . . . . ?
C121 C101 C102 C103 1.3(4) . . . . ?
C121 C101 C120 N104 179.9(2) . . . . ?
C121 C101 C120 C119 0.1(4) . . . . ?
C121 C122 C123 C124 0.8(4) . . . . ?
C122 C121 C126 C125 -0.5(4) . . . . ?
C122 C123 C124 C125 -1.5(4) . . . . ?
C123 C124 C125 C126 1.2(5) . . . . ?
C124 C125 C126 C121 -0.2(4) . . . . ?
C126 C121 C122 C123 0.2(4) . . . . ?
C127 C106 C107 N102 178.3(2) . . . . ?
C127 C106 C107 C108 -0.1(4) . . . . ?
C127 C128 C129 C130 -0.5(4) . . . . ?
C128 C127 C132 C131 1.7(4) . . . . ?
C128 C129 C130 C131 1.3(4) . . . . ?
C129 C130 C131 C132 -0.6(4) . . . . ?
C130 C131 C132 C127 -0.9(4) . . . . ?
C132 C127 C128 C129 -0.9(4) . . . . ?
C133 C111 C112 N103 178.1(2) . . . . ?
C133 C111 C112 C113 -1.6(4) . . . . ?
C133 C134 C135 C136 -1.2(5) . . . . ?
C134 C133 C138 C137 -0.4(4) . . . . ?
C134 C135 C136 C137 -0.4(5) . . . . ?
C135 C136 C137 C138 1.6(5) . . . . ?
C136 C137 C138 C133 -1.2(4) . . . . ?
C138 C133 C134 C135 1.5(4) . . . . ?
C139 C116 C117 N104 -179.2(2) . . . . ?
C139 C116 C117 C118 -0.4(4) . . . . ?
C139 C140 C141 C142 -0.3(4) . . . . ?
C140 C139 C144 C143 0.3(4) . . . . ?
C140 C141 C142 C143 0.5(4) . . . . ?
C141 C142 C143 C144 -0.4(4) . . . . ?
C142 C143 C144 C139 -0.1(4) . . . . ?
C144 C139 C140 C141 -0.1(4) . . . . ?
P21 C26A C27A C208 179.8(3) . . . . ?
P21 C26B C27B C208 172.0(11) . . . . ?
C22A C21A C210 P21 -179.5(4) . . . . ?
C22B C21B C210 P21 -169.8(4) . . . . ?
C24A C23A C202 P21 -165.4(2) . . . . ?
C24B C23B C202 P21 64(2) . . . . ?
C26A P21 C202 C23A -172.0(2) . . . . ?
C26A P21 C210 C21A -150.1(3) . . . . ?
C26A C27A C208 C209 63.6(5) . . . . ?
C26B P21 C202 C23B 130.8(16) . . . . ?
C26B P21 C210 C21B -53.7(7) . . . . ?
C26B C27B C208 C209 176.6(15) . . . . ?
C201 P21 C26A C27A -62.1(3) . . . . ?
C201 P21 C26B C27B -174.9(15) . . . . ?
C201 P21 C202 C23A 67.8(3) . . . . ?
C201 P21 C202 C23B 36.4(14) . . . . ?
C201 P21 C210 C21A -27.7(3) . . . . ?
C201 P21 C210 C21B 34.0(4) . . . . ?
C202 P21 C26A C27A 178.5(3) . . . . ?
C202 P21 C26B C27B 77.1(15) . . . . ?
C202 P21 C210 C21A 93.3(3) . . . . ?
C202 P21 C210 C21B 155.1(3) . . . . ?
C202 C23A C24A C205 -174.5(3) . . . . ?
C202 C23B C24B C205 178.6(13) . . . . ?
C210 P21 C26A C27A 59.9(3) . . . . ?
C210 P21 C26B C27B -66.6(15) . . . . ?
C210 P21 C202 C23A -53.7(3) . . . . ?
C210 P21 C202 C23B -85.1(14) . . . . ?
C210 C21A C22A C1 -65.0(7) . . . . ?
C210 C21B C22B C2 64.8(8) . . . . ?
C301 C302 C303 C304 0.0(5) . . . . ?
C302 C301 C306 C305 0.3(5) . . . . ?
C302 C303 C304 C305 0.8(5) . . . . ?
C303 C304 C305 C306 -1.0(5) . . . . ?
C304 C305 C306 C301 0.5(5) . . . . ?
C306 C301 C302 C303 -0.5(5) . . . . ?
C307 C301 C302 C303 -179.3(3) . . . . ?
C307 C301 C306 C305 179.0(3) . . . . ?

loop_
_exptl_oxdiff_crystal_face_indexfrac_h
_exptl_oxdiff_crystal_face_indexfrac_k
_exptl_oxdiff_crystal_face_indexfrac_l
_exptl_oxdiff_crystal_face_x
_exptl_oxdiff_crystal_face_y
_exptl_oxdiff_crystal_face_z
-0.0003 -0.9989 -0.0004 -0.0035 0.0376 0.0150
0.0003 0.9989 0.0004 0.0035 -0.0376 -0.0150
-0.0997 -0.1001 1.0981 0.0308 0.0059 0.0034
0.9990 -0.0008 -1.9976 -0.0334 -0.0206 0.0439
-0.9990 0.0008 1.9976 0.0334 0.0206 -0.0439
-0.0002 0.0001 -0.9992 -0.0309 -0.0001 -0.0070
